data_2221188
loop_
_publ_author_name
'Rahmani, Hossein'
'Pirelahi, Hooshang'
'Ng, Seik Weng'

_publ_section_title
;
 3,4,5-Trimethyl-2,4,6-triphenyl-4<i>H</i>-thiopyran
;
_journal_coeditor_code SJ2579
_journal_issue 3
_journal_name_full 'Acta Crystallographica Section E'
_journal_page_first o604
_journal_paper_doi 10.1107/S1600536809005923
_journal_volume 65
_journal_year 2009
_chemical_formula_iupac 'C26 H24 S'
_chemical_formula_moiety 'C26 H24 S'
_chemical_formula_sum 'C26 H24 S'
_chemical_formula_weight 368.51
_chemical_name_systematic
;
3,4,5-Trimethyl-2,4,6-triphenyl-4<i>H</i>-thiopyran
;
_space_group_IT_number 14
_symmetry_cell_setting monoclinic
_symmetry_space_group_name_Hall '-P 2yn'
_symmetry_space_group_name_H-M 'P 1 21/n 1'
_atom_sites_solution_hydrogens geom
_atom_sites_solution_primary direct
_atom_sites_solution_secondary difmap
_audit_creation_method SHELXL-97
_cell_angle_alpha 90.00
_cell_angle_beta 103.1560(10)
_cell_angle_gamma 90.00
_cell_formula_units_Z 4
_cell_length_a 8.45250(10)
_cell_length_b 14.4732(2)
_cell_length_c 16.2971(3)
_cell_measurement_reflns_used 5510
_cell_measurement_temperature 115(2)
_cell_measurement_theta_max 28.2
_cell_measurement_theta_min 2.5
_cell_volume 1941.37(5)
_computing_cell_refinement 'SAINT (Bruker, 2008)'
_computing_data_collection 'APEX2 (Bruker, 2008)'
_computing_data_reduction 'SAINT (Bruker, 2008)'
_computing_molecular_graphics 'X-SEED (Barbour, 2001)'
_computing_publication_material 'publCIF (Westrip, 2009)'
_computing_structure_refinement 'SHELXL97 (Sheldrick, 2008)'
_computing_structure_solution 'SHELXS97 (Sheldrick, 2008)'
_diffrn_ambient_temperature 115(2)
_diffrn_measured_fraction_theta_full 1.000
_diffrn_measured_fraction_theta_max 1.000
_diffrn_measurement_device_type 'Bruker SMART APEX'
_diffrn_measurement_method \w
_diffrn_radiation_monochromator graphite
_diffrn_radiation_source 'fine-focus sealed tube'
_diffrn_radiation_type MoK\a
_diffrn_radiation_wavelength 0.71073
_diffrn_reflns_av_R_equivalents 0.0369
_diffrn_reflns_av_sigmaI/netI 0.0334
_diffrn_reflns_limit_h_max 10
_diffrn_reflns_limit_h_min -10
_diffrn_reflns_limit_k_max 18
_diffrn_reflns_limit_k_min -18
_diffrn_reflns_limit_l_max 21
_diffrn_reflns_limit_l_min -21
_diffrn_reflns_number 17659
_diffrn_reflns_theta_full 27.49
_diffrn_reflns_theta_max 27.49
_diffrn_reflns_theta_min 1.90
_diffrn_standards_number 0
_exptl_absorpt_coefficient_mu 0.174
_exptl_absorpt_correction_T_max 0.966
_exptl_absorpt_correction_T_min 0.840
_exptl_absorpt_correction_type multi-scan
_exptl_absorpt_process_details '(SADABS; Sheldrick, 1996)'
_exptl_crystal_colour Colorless
_exptl_crystal_density_diffrn 1.261
_exptl_crystal_density_method 'not measured'
_exptl_crystal_description Block
_exptl_crystal_F_000 784
_exptl_crystal_size_max 0.35
_exptl_crystal_size_mid 0.35
_exptl_crystal_size_min 0.20
_refine_diff_density_max 0.387
_refine_diff_density_min -0.359
_refine_ls_extinction_method none
_refine_ls_goodness_of_fit_ref 1.053
_refine_ls_hydrogen_treatment constr
_refine_ls_matrix_type full
_refine_ls_number_parameters 247
_refine_ls_number_reflns 4445
_refine_ls_number_restraints 0
_refine_ls_restrained_S_all 1.053
_refine_ls_R_factor_all 0.0591
_refine_ls_R_factor_gt 0.0457
_refine_ls_shift/su_max 0.001
_refine_ls_shift/su_mean 0.001
_refine_ls_structure_factor_coef Fsqd
_refine_ls_weighting_details 'calc w=1/[\s^2^(Fo^2^)+(0.059P)^2^+1.0605P] where P=(Fo^2^+2Fc^2^)/3'
_refine_ls_weighting_scheme calc
_refine_ls_wR_factor_gt 0.1134
_refine_ls_wR_factor_ref 0.1226
_reflns_number_gt 3576
_reflns_number_total 4445
_reflns_threshold_expression I>\s(I)
_cod_data_source_file sj2579.cif
_cod_data_source_block I
_cod_depositor_comments
;
The following automatic conversions were performed:
'_symmetry_cell_setting' value 'Monoclinic' changed to 'monoclinic'
according to '/home/saulius/struct/CIF-dictionaries/cif_core.dic'
dictionary named 'cif_core.dic' version 2.4.1 from
2010-06-29.

'_exptl_absorpt_correction_type' value 'Multi-scan' changed
to 'multi-scan' according to
'/home/saulius/struct/CIF-dictionaries/cif_core.dic' dictionary named
'cif_core.dic' version 2.4.1 from 2010-06-29.

Automatic conversion script
Id: cif_fix_enum 1527 2010-12-29 10:47:43Z saulius 

The following automatic conversions were performed:

'_symmetry_cell_setting' value 'Monoclinic' changed to 'monoclinic'
according to /home/saulius/struct/CIF-dictionaries/cif_core.dic
dictionary named 'cif_core.dic' version 2.4.1 from
2010-06-29.

'_exptl_absorpt_correction_type' value 'Multi-scan'
changed to 'multi-scan' according to
/home/saulius/struct/CIF-dictionaries/cif_core.dic dictionary named
'cif_core.dic' version 2.4.1 from 2010-06-29.

Automatic conversion script
Id: cif_fix_values 1715 2011-07-08 13:25:40Z adriana 
;
_cod_original_sg_symbol_H-M 'P 21/n'
_cod_database_code 2221188
_cod_database_fobs_code 2221188

loop_
_symmetry_equiv_pos_as_xyz
'x, y, z'
'-x+1/2, y+1/2, -z+1/2'
'-x, -y, -z'
'x-1/2, -y-1/2, z-1/2'

loop_
_atom_site_type_symbol
_atom_site_label
_atom_site_fract_x
_atom_site_fract_y
_atom_site_fract_z
_atom_site_U_iso_or_equiv
_atom_site_adp_type
_atom_site_calc_flag
_atom_site_refinement_flags
_atom_site_occupancy
_atom_site_disorder_assembly
_atom_site_disorder_group
S S1 0.66266(5) 0.60193(3) 0.30451(3) 0.01781(12) Uani d . 1 . .
C C1 0.56658(19) 0.69496(11) 0.34341(10) 0.0168(3) Uani d . 1 . .
C C2 0.4182(2) 0.68372(11) 0.35910(10) 0.0170(3) Uani d . 1 . .
C C3 0.32243(19) 0.59530(11) 0.32806(11) 0.0165(3) Uani d . 1 . .
C C4 0.4297(2) 0.51230(12) 0.36251(10) 0.0174(3) Uani d . 1 . .
C C5 0.5796(2) 0.50682(11) 0.34781(10) 0.0166(3) Uani d . 1 . .
C C6 0.3438(2) 0.75486(13) 0.40643(12) 0.0231(4) Uani d . 1 . .
H H6A 0.4224 0.8045 0.4257 0.035 Uiso calc R 1 . .
H H6B 0.3145 0.7257 0.4552 0.035 Uiso calc R 1 . .
H H6C 0.2462 0.7806 0.3692 0.035 Uiso calc R 1 . .
C C7 0.1580(2) 0.59255(13) 0.35402(12) 0.0223(4) Uani d . 1 . .
H H7A 0.1768 0.5943 0.4156 0.033 Uiso calc R 1 . .
H H7B 0.1002 0.5356 0.3329 0.033 Uiso calc R 1 . .
H H7C 0.0924 0.6460 0.3300 0.033 Uiso calc R 1 . .
C C8 0.3661(2) 0.43945(13) 0.41291(11) 0.0224(4) Uani d . 1 . .
H H8A 0.4540 0.3966 0.4374 0.034 Uiso calc R 1 . .
H H8B 0.2777 0.4053 0.3759 0.034 Uiso calc R 1 . .
H H8C 0.3253 0.4691 0.4581 0.034 Uiso calc R 1 . .
C C9 0.6879(2) 0.42489(11) 0.36408(10) 0.0173(3) Uani d . 1 . .
C C10 0.6295(2) 0.33811(12) 0.33442(11) 0.0228(4) Uani d . 1 . .
H H10 0.5200 0.3320 0.3038 0.027 Uiso calc R 1 . .
C C11 0.7283(2) 0.26059(13) 0.34882(12) 0.0281(4) Uani d . 1 . .
H H11 0.6859 0.2019 0.3289 0.034 Uiso calc R 1 . .
C C12 0.8894(2) 0.26882(13) 0.39231(13) 0.0287(4) Uani d . 1 . .
H H12 0.9577 0.2159 0.4021 0.034 Uiso calc R 1 . .
C C13 0.9494(2) 0.35449(14) 0.42122(12) 0.0261(4) Uani d . 1 . .
H H13 1.0595 0.3602 0.4510 0.031 Uiso calc R 1 . .
C C14 0.8508(2) 0.43231(13) 0.40722(11) 0.0202(4) Uani d . 1 . .
H H14 0.8941 0.4909 0.4270 0.024 Uiso calc R 1 . .
C C15 0.27841(19) 0.59420(11) 0.23067(11) 0.0165(3) Uani d . 1 . .
C C16 0.2352(2) 0.67542(12) 0.18567(12) 0.0240(4) Uani d . 1 . .
H H16 0.2420 0.7325 0.2151 0.029 Uiso calc R 1 . .
C C17 0.1825(2) 0.67490(13) 0.09868(12) 0.0270(4) Uani d . 1 . .
H H17 0.1534 0.7312 0.0692 0.032 Uiso calc R 1 . .
C C18 0.1722(2) 0.59257(12) 0.05465(11) 0.0219(4) Uani d . 1 . .
H H18 0.1364 0.5921 -0.0050 0.026 Uiso calc R 1 . .
C C19 0.2142(2) 0.51143(12) 0.09817(11) 0.0219(4) Uani d . 1 . .
H H19 0.2074 0.4546 0.0684 0.026 Uiso calc R 1 . .
C C20 0.2667(2) 0.51212(12) 0.18537(11) 0.0201(4) Uani d . 1 . .
H H20 0.2951 0.4555 0.2145 0.024 Uiso calc R 1 . .
C C21 0.6639(2) 0.78164(11) 0.35383(10) 0.0178(3) Uani d . 1 . .
C C22 0.8276(2) 0.78257(12) 0.39556(11) 0.0201(4) Uani d . 1 . .
H H22 0.8794 0.7268 0.4178 0.024 Uiso calc R 1 . .
C C23 0.9153(2) 0.86471(13) 0.40479(12) 0.0237(4) Uani d . 1 . .
H H23 1.0261 0.8647 0.4342 0.028 Uiso calc R 1 . .
C C24 0.8427(2) 0.94655(13) 0.37156(12) 0.0251(4) Uani d . 1 . .
H H24 0.9032 1.0025 0.3779 0.030 Uiso calc R 1 . .
C C25 0.6807(2) 0.94582(13) 0.32899(11) 0.0240(4) Uani d . 1 . .
H H25 0.6298 1.0016 0.3061 0.029 Uiso calc R 1 . .
C C26 0.5927(2) 0.86423(12) 0.31960(11) 0.0207(4) Uani d . 1 . .
H H26 0.4824 0.8645 0.2895 0.025 Uiso calc R 1 . .

loop_
_atom_site_aniso_label
_atom_site_aniso_U_11
_atom_site_aniso_U_22
_atom_site_aniso_U_33
_atom_site_aniso_U_12
_atom_site_aniso_U_13
_atom_site_aniso_U_23
S1 0.0159(2) 0.0162(2) 0.0235(2) 0.00008(15) 0.00897(16) 0.00014(16)
C1 0.0155(8) 0.0169(8) 0.0175(8) 0.0015(6) 0.0030(6) -0.0009(6)
C2 0.0155(8) 0.0177(8) 0.0174(8) 0.0014(6) 0.0034(6) -0.0006(6)
C3 0.0118(7) 0.0179(8) 0.0207(8) -0.0009(6) 0.0054(6) -0.0014(6)
C4 0.0168(8) 0.0188(8) 0.0163(8) -0.0016(6) 0.0030(6) -0.0007(6)
C5 0.0166(8) 0.0163(8) 0.0170(8) -0.0015(6) 0.0037(6) 0.0009(6)
C6 0.0193(9) 0.0250(9) 0.0262(9) -0.0004(7) 0.0077(7) -0.0062(7)
C7 0.0153(8) 0.0278(9) 0.0254(9) -0.0012(7) 0.0082(7) -0.0013(7)
C8 0.0193(9) 0.0247(9) 0.0244(9) -0.0028(7) 0.0075(7) 0.0031(7)
C9 0.0164(8) 0.0189(8) 0.0177(8) 0.0008(6) 0.0062(6) 0.0019(6)
C10 0.0217(9) 0.0229(9) 0.0237(9) -0.0003(7) 0.0050(7) -0.0012(7)
C11 0.0338(11) 0.0217(9) 0.0317(10) 0.0018(8) 0.0133(9) 0.0009(8)
C12 0.0294(10) 0.0257(10) 0.0351(10) 0.0113(8) 0.0160(8) 0.0091(8)
C13 0.0177(9) 0.0349(11) 0.0267(9) 0.0053(8) 0.0069(7) 0.0094(8)
C14 0.0161(8) 0.0244(9) 0.0210(8) -0.0016(7) 0.0058(7) 0.0023(7)
C15 0.0092(7) 0.0202(8) 0.0207(8) -0.0001(6) 0.0044(6) 0.0002(6)
C16 0.0274(9) 0.0162(8) 0.0263(9) 0.0046(7) 0.0016(7) -0.0038(7)
C17 0.0314(10) 0.0194(9) 0.0271(10) 0.0042(7) 0.0000(8) 0.0032(7)
C18 0.0181(8) 0.0265(9) 0.0200(8) 0.0004(7) 0.0019(7) -0.0008(7)
C19 0.0207(8) 0.0186(8) 0.0251(9) -0.0001(7) 0.0027(7) -0.0044(7)
C20 0.0188(8) 0.0167(8) 0.0239(9) -0.0007(6) 0.0030(7) 0.0014(7)
C21 0.0177(8) 0.0193(8) 0.0177(8) -0.0010(6) 0.0067(6) -0.0012(6)
C22 0.0172(8) 0.0211(9) 0.0221(8) 0.0012(6) 0.0050(7) 0.0000(7)
C23 0.0160(8) 0.0286(10) 0.0267(9) -0.0041(7) 0.0050(7) -0.0019(7)
C24 0.0271(10) 0.0227(9) 0.0277(10) -0.0061(7) 0.0106(8) -0.0022(7)
C25 0.0274(10) 0.0195(9) 0.0256(9) -0.0002(7) 0.0070(8) 0.0038(7)
C26 0.0188(8) 0.0223(9) 0.0207(8) 0.0004(7) 0.0039(7) -0.0005(7)

loop_
_atom_type_symbol
_atom_type_description
_atom_type_scat_dispersion_real
_atom_type_scat_dispersion_imag
_atom_type_scat_source
C C 0.0033 0.0016 'International Tables Vol C Tables 4.2.6.8 and 6.1.1.4'
H H 0.0000 0.0000 'International Tables Vol C Tables 4.2.6.8 and 6.1.1.4'
S S 0.1246 0.1234 'International Tables Vol C Tables 4.2.6.8 and 6.1.1.4'

loop_
_geom_angle_atom_site_label_1
_geom_angle_atom_site_label_2
_geom_angle_atom_site_label_3
_geom_angle_site_symmetry_1
_geom_angle_site_symmetry_3
_geom_angle
_geom_angle_publ_flag
C1 S1 C5 . . 101.20(8) ?
C2 C1 C21 . . 126.50(15) ?
C2 C1 S1 . . 120.10(13) ?
C21 C1 S1 . . 113.39(12) ?
C1 C2 C6 . . 122.02(15) ?
C1 C2 C3 . . 118.81(14) ?
C6 C2 C3 . . 119.17(14) ?
C4 C3 C2 . . 107.98(13) ?
C4 C3 C7 . . 111.96(14) ?
C2 C3 C7 . . 111.78(13) ?
C4 C3 C15 . . 110.63(13) ?
C2 C3 C15 . . 109.40(13) ?
C7 C3 C15 . . 105.07(13) ?
C5 C4 C8 . . 121.52(15) ?
C5 C4 C3 . . 118.93(14) ?
C8 C4 C3 . . 119.54(14) ?
C4 C5 C9 . . 125.67(15) ?
C4 C5 S1 . . 120.16(13) ?
C9 C5 S1 . . 114.17(12) ?
C2 C6 H6A . . 109.5 ?
C2 C6 H6B . . 109.5 ?
H6A C6 H6B . . 109.5 ?
C2 C6 H6C . . 109.5 ?
H6A C6 H6C . . 109.5 ?
H6B C6 H6C . . 109.5 ?
C3 C7 H7A . . 109.5 ?
C3 C7 H7B . . 109.5 ?
H7A C7 H7B . . 109.5 ?
C3 C7 H7C . . 109.5 ?
H7A C7 H7C . . 109.5 ?
H7B C7 H7C . . 109.5 ?
C4 C8 H8A . . 109.5 ?
C4 C8 H8B . . 109.5 ?
H8A C8 H8B . . 109.5 ?
C4 C8 H8C . . 109.5 ?
H8A C8 H8C . . 109.5 ?
H8B C8 H8C . . 109.5 ?
C10 C9 C14 . . 118.23(16) ?
C10 C9 C5 . . 120.13(15) ?
C14 C9 C5 . . 121.62(15) ?
C11 C10 C9 . . 121.18(17) ?
C11 C10 H10 . . 119.4 ?
C9 C10 H10 . . 119.4 ?
C10 C11 C12 . . 119.97(18) ?
C10 C11 H11 . . 120.0 ?
C12 C11 H11 . . 120.0 ?
C13 C12 C11 . . 119.49(17) ?
C13 C12 H12 . . 120.3 ?
C11 C12 H12 . . 120.3 ?
C12 C13 C14 . . 120.77(17) ?
C12 C13 H13 . . 119.6 ?
C14 C13 H13 . . 119.6 ?
C13 C14 C9 . . 120.34(17) ?
C13 C14 H14 . . 119.8 ?
C9 C14 H14 . . 119.8 ?
C16 C15 C20 . . 117.66(16) ?
C16 C15 C3 . . 120.41(15) ?
C20 C15 C3 . . 121.70(15) ?
C17 C16 C15 . . 121.32(16) ?
C17 C16 H16 . . 119.3 ?
C15 C16 H16 . . 119.3 ?
C18 C17 C16 . . 120.20(17) ?
C18 C17 H17 . . 119.9 ?
C16 C17 H17 . . 119.9 ?
C19 C18 C17 . . 119.29(17) ?
C19 C18 H18 . . 120.4 ?
C17 C18 H18 . . 120.4 ?
C18 C19 C20 . . 120.40(16) ?
C18 C19 H19 . . 119.8 ?
C20 C19 H19 . . 119.8 ?
C19 C20 C15 . . 121.13(16) ?
C19 C20 H20 . . 119.4 ?
C15 C20 H20 . . 119.4 ?
C26 C21 C22 . . 118.38(16) ?
C26 C21 C1 . . 119.97(15) ?
C22 C21 C1 . . 121.63(15) ?
C23 C22 C21 . . 120.38(16) ?
C23 C22 H22 . . 119.8 ?
C21 C22 H22 . . 119.8 ?
C24 C23 C22 . . 120.70(17) ?
C24 C23 H23 . . 119.6 ?
C22 C23 H23 . . 119.6 ?
C23 C24 C25 . . 119.19(17) ?
C23 C24 H24 . . 120.4 ?
C25 C24 H24 . . 120.4 ?
C26 C25 C24 . . 120.39(17) ?
C26 C25 H25 . . 119.8 ?
C24 C25 H25 . . 119.8 ?
C25 C26 C21 . . 120.93(16) ?
C25 C26 H26 . . 119.5 ?
C21 C26 H26 . . 119.5 ?

loop_
_geom_bond_atom_site_label_1
_geom_bond_atom_site_label_2
_geom_bond_site_symmetry_2
_geom_bond_distance
_geom_bond_publ_flag
S1 C1 . 1.7631(17) ?
S1 C5 . 1.7638(16) ?
C1 C2 . 1.346(2) ?
C1 C21 . 1.488(2) ?
C2 C6 . 1.507(2) ?
C2 C3 . 1.537(2) ?
C3 C4 . 1.532(2) ?
C3 C7 . 1.543(2) ?
C3 C15 . 1.546(2) ?
C4 C5 . 1.345(2) ?
C4 C8 . 1.509(2) ?
C5 C9 . 1.485(2) ?
C6 H6A . 0.9800 ?
C6 H6B . 0.9800 ?
C6 H6C . 0.9800 ?
C7 H7A . 0.9800 ?
C7 H7B . 0.9800 ?
C7 H7C . 0.9800 ?
C8 H8A . 0.9800 ?
C8 H8B . 0.9800 ?
C8 H8C . 0.9800 ?
C9 C10 . 1.395(2) ?
C9 C14 . 1.400(2) ?
C10 C11 . 1.387(3) ?
C10 H10 . 0.9500 ?
C11 C12 . 1.389(3) ?
C11 H11 . 0.9500 ?
C12 C13 . 1.381(3) ?
C12 H12 . 0.9500 ?
C13 C14 . 1.389(3) ?
C13 H13 . 0.9500 ?
C14 H14 . 0.9500 ?
C15 C16 . 1.390(2) ?
C15 C20 . 1.390(2) ?
C16 C17 . 1.386(3) ?
C16 H16 . 0.9500 ?
C17 C18 . 1.383(2) ?
C17 H17 . 0.9500 ?
C18 C19 . 1.376(2) ?
C18 H18 . 0.9500 ?
C19 C20 . 1.389(2) ?
C19 H19 . 0.9500 ?
C20 H20 . 0.9500 ?
C21 C26 . 1.396(2) ?
C21 C22 . 1.397(2) ?
C22 C23 . 1.391(2) ?
C22 H22 . 0.9500 ?
C23 C24 . 1.386(3) ?
C23 H23 . 0.9500 ?
C24 C25 . 1.387(3) ?
C24 H24 . 0.9500 ?
C25 C26 . 1.386(2) ?
C25 H25 . 0.9500 ?
C26 H26 . 0.9500 ?

loop_
_geom_torsion_atom_site_label_1
_geom_torsion_atom_site_label_2
_geom_torsion_atom_site_label_3
_geom_torsion_atom_site_label_4
_geom_torsion_site_symmetry_1
_geom_torsion_site_symmetry_2
_geom_torsion_site_symmetry_3
_geom_torsion_site_symmetry_4
_geom_torsion
_geom_torsion_publ_flag
C5 S1 C1 C2 . . . . -29.19(15) ?
C5 S1 C1 C21 . . . . 151.99(12) ?
C21 C1 C2 C6 . . . . -12.4(3) ?
S1 C1 C2 C6 . . . . 168.91(13) ?
C21 C1 C2 C3 . . . . 167.85(15) ?
S1 C1 C2 C3 . . . . -10.8(2) ?
C1 C2 C3 C4 . . . . 54.54(19) ?
C6 C2 C3 C4 . . . . -125.18(16) ?
C1 C2 C3 C7 . . . . 178.12(15) ?
C6 C2 C3 C7 . . . . -1.6(2) ?
C1 C2 C3 C15 . . . . -65.93(19) ?
C6 C2 C3 C15 . . . . 114.35(16) ?
C2 C3 C4 C5 . . . . -54.04(19) ?
C7 C3 C4 C5 . . . . -177.52(15) ?
C15 C3 C4 C5 . . . . 65.65(19) ?
C2 C3 C4 C8 . . . . 125.17(16) ?
C7 C3 C4 C8 . . . . 1.7(2) ?
C15 C3 C4 C8 . . . . -115.13(16) ?
C8 C4 C5 C9 . . . . 11.4(3) ?
C3 C4 C5 C9 . . . . -169.35(15) ?
C8 C4 C5 S1 . . . . -169.24(13) ?
C3 C4 C5 S1 . . . . 10.0(2) ?
C1 S1 C5 C4 . . . . 29.71(15) ?
C1 S1 C5 C9 . . . . -150.90(12) ?
C4 C5 C9 C10 . . . . 50.0(2) ?
S1 C5 C9 C10 . . . . -129.34(15) ?
C4 C5 C9 C14 . . . . -131.58(18) ?
S1 C5 C9 C14 . . . . 49.07(19) ?
C14 C9 C10 C11 . . . . 1.5(3) ?
C5 C9 C10 C11 . . . . 179.99(16) ?
C9 C10 C11 C12 . . . . -1.0(3) ?
C10 C11 C12 C13 . . . . 0.3(3) ?
C11 C12 C13 C14 . . . . -0.1(3) ?
C12 C13 C14 C9 . . . . 0.6(3) ?
C10 C9 C14 C13 . . . . -1.3(2) ?
C5 C9 C14 C13 . . . . -179.74(16) ?
C4 C3 C15 C16 . . . . -156.56(15) ?
C2 C3 C15 C16 . . . . -37.7(2) ?
C7 C3 C15 C16 . . . . 82.42(18) ?
C4 C3 C15 C20 . . . . 29.1(2) ?
C2 C3 C15 C20 . . . . 147.93(15) ?
C7 C3 C15 C20 . . . . -91.92(18) ?
C20 C15 C16 C17 . . . . -0.1(3) ?
C3 C15 C16 C17 . . . . -174.63(16) ?
C15 C16 C17 C18 . . . . -0.1(3) ?
C16 C17 C18 C19 . . . . 0.2(3) ?
C17 C18 C19 C20 . . . . -0.1(3) ?
C18 C19 C20 C15 . . . . -0.1(3) ?
C16 C15 C20 C19 . . . . 0.2(3) ?
C3 C15 C20 C19 . . . . 174.69(15) ?
C2 C1 C21 C26 . . . . -49.4(2) ?
S1 C1 C21 C26 . . . . 129.31(14) ?
C2 C1 C21 C22 . . . . 132.24(18) ?
S1 C1 C21 C22 . . . . -49.03(19) ?
C26 C21 C22 C23 . . . . 2.0(2) ?
C1 C21 C22 C23 . . . . -179.63(16) ?
C21 C22 C23 C24 . . . . -1.1(3) ?
C22 C23 C24 C25 . . . . 0.2(3) ?
C23 C24 C25 C26 . . . . -0.2(3) ?
C24 C25 C26 C21 . . . . 1.1(3) ?
C22 C21 C26 C25 . . . . -2.0(3) ?
C1 C21 C26 C25 . . . . 179.61(16) ?

loop_
_cod_related_entry_id
_cod_related_entry_database
_cod_related_entry_code
1 ChemSpider 24741787
